data_4337205
loop_
_publ_author_name
'Otsubo, Kazuya'
'Kobayashi, Atsushi'
'Sugimoto, Kunihisa'
'Fujiwara, Akihiko'
'Kitagawa, Hiroshi'

_publ_section_title
;
 Variable-rung design for a mixed-valence two-legged ladder system
 situated in a dimensional crossover region.
;
_journal_issue 2
_journal_name_full 'Inorganic chemistry'
_journal_page_first 1229
_journal_page_last 1240
_journal_paper_doi 10.1021/ic402846v
_journal_volume 53
_journal_year 2014
_chemical_formula_moiety 'C24 H50 Cl4 N14 O16 Pt2 '
_chemical_formula_sum 'C24 H50 Cl4 N14 O16 Pt2'
_chemical_formula_weight 1322.74
_space_group_IT_number 14
_symmetry_cell_setting monoclinic
_symmetry_Int_Tables_number 14
_symmetry_space_group_name_Hall '-P 2yn'
_symmetry_space_group_name_H-M 'P 1 21/n 1'
_atom_sites_solution_hydrogens mixed
_atom_sites_solution_primary direct
_atom_sites_solution_secondary difmap
_audit_creation_method SHELXL-97
_cell_angle_alpha 90.00
_cell_angle_beta 111.1140(10)
_cell_angle_gamma 90.00
_cell_formula_units_Z 2
_cell_length_a 14.0452(18)
_cell_length_b 11.1313(14)
_cell_length_c 15.0297(19)
_cell_measurement_temperature 100(2)
_cell_measurement_theta_max 27.94
_cell_measurement_theta_min 2.48
_cell_volume 2192.0(5)
_computing_cell_refinement 'APEX2 (Bruker, 2006)'
_computing_data_collection 'APEX2 (Bruker, 2006)'
_computing_data_reduction 'CrystalStructure 3.8.0'
_computing_publication_material 'CrystalStructure 3.8.0'
_computing_structure_refinement 'SHELXL (Sheldrick, 1997)'
_computing_structure_solution 'SIR2004 (Giacovazzo, 2005)'
_diffrn_ambient_temperature 100(2)
_diffrn_detector_area_resol_mean 8.333
_diffrn_measured_fraction_theta_full 0.972
_diffrn_measured_fraction_theta_max 0.972
_diffrn_measurement_device_type 'Bruker SMART APEXII CCD detector'
_diffrn_measurement_method 'omega and phi scan'
_diffrn_radiation_monochromator graphite
_diffrn_radiation_source 'rotating anode with a mirror focusing unit'
_diffrn_radiation_type MoK\a
_diffrn_radiation_wavelength 0.71073
_diffrn_reflns_av_R_equivalents 0.0320
_diffrn_reflns_av_sigmaI/netI 0.0423
_diffrn_reflns_limit_h_max 17
_diffrn_reflns_limit_h_min -17
_diffrn_reflns_limit_k_max 14
_diffrn_reflns_limit_k_min -8
_diffrn_reflns_limit_l_max 19
_diffrn_reflns_limit_l_min -18
_diffrn_reflns_number 11065
_diffrn_reflns_theta_full 27.12
_diffrn_reflns_theta_max 27.12
_diffrn_reflns_theta_min 2.34
_exptl_absorpt_coefficient_mu 6.698
_exptl_absorpt_correction_T_max 0.4332
_exptl_absorpt_correction_T_min 0.1353
_exptl_absorpt_correction_type multi-scan
_exptl_absorpt_process_details '(SADABS; Sheldrick, 1996)'
_exptl_crystal_colour red
_exptl_crystal_density_diffrn 2.004
_exptl_crystal_density_method 'not measured'
_exptl_crystal_description block
_exptl_crystal_F_000 1288
_exptl_crystal_size_max 0.40
_exptl_crystal_size_mid 0.20
_exptl_crystal_size_min 0.15
_refine_diff_density_max 2.348
_refine_diff_density_min -2.580
_refine_diff_density_rms 0.250
_refine_ls_extinction_method none
_refine_ls_goodness_of_fit_ref 1.129
_refine_ls_hydrogen_treatment constr
_refine_ls_matrix_type full
_refine_ls_number_parameters 272
_refine_ls_number_reflns 4699
_refine_ls_number_restraints 0
_refine_ls_restrained_S_all 1.129
_refine_ls_R_factor_all 0.0382
_refine_ls_R_factor_gt 0.0374
_refine_ls_shift/su_max 0.001
_refine_ls_shift/su_mean 0.000
_refine_ls_structure_factor_coef Fsqd
_refine_ls_weighting_details 'calc w=1/[\s^2^(Fo^2^)+(0.0574P)^2^+8.9758P] where P=(Fo^2^+2Fc^2^)/3'
_refine_ls_weighting_scheme calc
_refine_ls_wR_factor_gt 0.1056
_refine_ls_wR_factor_ref 0.1065
_reflns_number_gt 4570
_reflns_number_total 4699
_reflns_threshold_expression F^2^>2.0\s(F^2^)
_cod_data_source_file ic402846v_si_002.cif
_cod_data_source_block {[PtCl2(dien)]2(azpy)}(NO3)4_2(C3H6O)_2(H2O)
_cod_depositor_comments
;
The following automatic conversions were performed:
'_atom_site_symetry_multiplicity' tag replaced with
'_atom_site_symmetry_multiplicity'.

Automatic conversion script
Id: cif_correct_tags 1440 2010-10-19 06:21:57Z saulius 
;
_cod_original_formula_sum 'C24 H50 Cl4 N14 O16 Pt2 '
_cod_database_code 4337205

loop_
_symmetry_equiv_pos_site_id
_symmetry_equiv_pos_as_xyz
1 +X,+Y,+Z
2 1/2-X,1/2+Y,1/2-Z
3 -X,-Y,-Z
4 -1/2+X,-1/2-Y,-1/2+Z

loop_
_atom_site_label
_atom_site_type_symbol
_atom_site_fract_x
_atom_site_fract_y
_atom_site_fract_z
_atom_site_U_iso_or_equiv
_atom_site_adp_type
_atom_site_occupancy
_atom_site_symmetry_multiplicity
_atom_site_calc_flag
_atom_site_refinement_flags
Pt1 Pt 0.906754(12) 0.462556(15) 0.209653(12) 0.01474(10) Uani 1 1 d .
Cl1 Cl 1.06315(10) 0.46188(10) 0.19216(10) 0.0193(3) Uani 1 1 d .
Cl2 Cl 0.74896(10) 0.46443(10) 0.22741(10) 0.0207(3) Uani 1 1 d .
O1 O 0.9906(3) 0.3128(4) -0.0422(3) 0.0291(8) Uani 1 1 d .
O2 O 1.1185(3) 0.1929(4) 0.0202(4) 0.0416(11) Uani 1 1 d .
O3 O 0.9901(3) 0.1893(4) 0.0685(3) 0.0289(8) Uani 1 1 d .
O4 O 1.1073(4) 0.4422(4) 0.5217(4) 0.0427(12) Uani 1 1 d .
O5 O 1.1966(6) 0.3307(7) 0.4637(5) 0.083(3) Uani 1 1 d .
O6 O 1.1785(4) 0.2793(5) 0.5923(3) 0.0440(12) Uani 1 1 d .
O7 O 0.3322(4) 0.3780(5) 0.1927(3) 0.0468(12) Uani 1 1 d .
O8 O 0.3373(3) 0.1451(5) 0.0674(4) 0.0414(11) Uani 1 1 d .
H24 H 0.3070 0.0780 0.0340 0.050 Uiso 1 1 d .
H25 H 0.2790 0.1440 0.0660 0.050 Uiso 1 1 d .
N1 N 0.9463(3) 0.3138(4) 0.2990(3) 0.0168(8) Uani 1 1 d .
N2 N 1.0198(3) 0.0040(4) 0.4690(3) 0.0208(8) Uani 1 1 d .
N3 N 0.8432(3) 0.3654(4) 0.0862(3) 0.0186(8) Uani 1 1 d .
H5 H 0.8903 0.3120 0.0797 0.022 Uiso 1 1 calc R
H6 H 0.7880 0.3226 0.0881 0.022 Uiso 1 1 calc R
N4 N 0.8663(3) 0.6058(4) 0.1213(3) 0.0158(8) Uani 1 1 d .
H11 H 0.9206 0.6235 0.1020 0.019 Uiso 1 1 calc R
N5 N 0.9586(3) 0.5897(4) 0.3158(3) 0.0205(9) Uani 1 1 d .
H16 H 0.9218 0.5856 0.3554 0.025 Uiso 1 1 calc R
H17 H 1.0262 0.5760 0.3517 0.025 Uiso 1 1 calc R
N6 N 1.0339(3) 0.2309(4) 0.0155(3) 0.0236(9) Uani 1 1 d .
N7 N 1.1641(4) 0.3524(4) 0.5277(4) 0.0276(10) Uani 1 1 d .
C1 C 0.9253(4) 0.3102(4) 0.3795(3) 0.0192(9) Uani 1 1 d .
H1 H 0.8944 0.3782 0.3962 0.023 Uiso 1 1 calc R
C2 C 0.9471(4) 0.2114(4) 0.4387(3) 0.0184(9) Uani 1 1 d .
H2 H 0.9315 0.2108 0.4952 0.022 Uiso 1 1 calc R
C3 C 0.9925(4) 0.1119(4) 0.4135(3) 0.0178(9) Uani 1 1 d .
C4 C 1.0168(4) 0.1156(5) 0.3313(4) 0.0214(10) Uani 1 1 d .
H3 H 1.0492 0.0494 0.3140 0.026 Uiso 1 1 calc R
C5 C 0.9924(4) 0.2181(5) 0.2757(3) 0.0198(9) Uani 1 1 d .
H4 H 1.0083 0.2216 0.2194 0.024 Uiso 1 1 calc R
C6 C 0.8101(4) 0.4511(4) 0.0034(4) 0.0225(11) Uani 1 1 d .
H7 H 0.7519 0.4166 -0.0496 0.027 Uiso 1 1 calc R
H8 H 0.8669 0.4648 -0.0197 0.027 Uiso 1 1 calc R
C7 C 0.7784(4) 0.5702(5) 0.0353(4) 0.0207(9) Uani 1 1 d .
H9 H 0.7648 0.6316 -0.0153 0.025 Uiso 1 1 calc R
H10 H 0.7161 0.5597 0.0509 0.025 Uiso 1 1 calc R
C8 C 0.8523(4) 0.7108(5) 0.1784(4) 0.0236(10) Uani 1 1 d .
H12 H 0.7895 0.7009 0.1931 0.028 Uiso 1 1 calc R
H13 H 0.8473 0.7866 0.1426 0.028 Uiso 1 1 calc R
C9 C 0.9462(4) 0.7121(5) 0.2698(4) 0.0256(11) Uani 1 1 d .
H14 H 1.0076 0.7322 0.2550 0.031 Uiso 1 1 calc R
H15 H 0.9381 0.7738 0.3140 0.031 Uiso 1 1 calc R
C10 C 0.3135(4) 0.3570(5) 0.2639(4) 0.0249(10) Uani 1 1 d .
C11 C 0.2592(5) 0.2445(5) 0.2736(4) 0.0311(12) Uani 1 1 d .
H21 H 0.1853 0.2587 0.2484 0.037 Uiso 1 1 calc R
H22 H 0.2810 0.2219 0.3410 0.037 Uiso 1 1 calc R
H23 H 0.2756 0.1795 0.2376 0.037 Uiso 1 1 calc R
C12 C 0.3410(5) 0.4416(6) 0.3451(5) 0.0346(13) Uani 1 1 d .
H18 H 0.4094 0.4224 0.3904 0.042 Uiso 1 1 calc R
H19 H 0.2915 0.4346 0.3770 0.042 Uiso 1 1 calc R
H20 H 0.3403 0.5239 0.3217 0.042 Uiso 1 1 calc R

loop_
_atom_site_aniso_label
_atom_site_aniso_U_11
_atom_site_aniso_U_22
_atom_site_aniso_U_33
_atom_site_aniso_U_23
_atom_site_aniso_U_13
_atom_site_aniso_U_12
Pt1 0.01335(13) 0.01345(13) 0.01732(14) 0.00435(5) 0.00540(9) 0.00235(5)
Cl1 0.0149(6) 0.0200(6) 0.0245(6) 0.0074(4) 0.0088(5) 0.0033(4)
Cl2 0.0169(6) 0.0223(6) 0.0261(7) 0.0065(4) 0.0115(5) 0.0037(4)
O1 0.0264(19) 0.029(2) 0.033(2) 0.0129(17) 0.0116(16) 0.0089(16)
O2 0.027(2) 0.045(3) 0.058(3) 0.026(2) 0.023(2) 0.0156(19)
O3 0.039(2) 0.0235(19) 0.0292(19) 0.0050(16) 0.0178(17) 0.0022(16)
O4 0.060(3) 0.0189(19) 0.062(3) 0.003(2) 0.037(3) 0.011(2)
O5 0.119(6) 0.088(5) 0.079(4) 0.044(4) 0.080(5) 0.063(5)
O6 0.047(3) 0.054(3) 0.036(2) 0.011(2) 0.021(2) 0.027(2)
O7 0.040(3) 0.071(4) 0.033(2) 0.001(2) 0.018(2) -0.007(2)
O8 0.030(2) 0.046(3) 0.050(3) 0.015(2) 0.017(2) 0.0100(19)
N1 0.0195(19) 0.0116(18) 0.0173(18) 0.0052(15) 0.0043(15) 0.0028(15)
N2 0.022(2) 0.0154(19) 0.024(2) 0.0105(18) 0.0070(17) 0.0073(17)
N3 0.0196(19) 0.0138(19) 0.021(2) 0.0008(16) 0.0052(16) 0.0006(15)
N4 0.0141(18) 0.0138(18) 0.0197(19) 0.0050(15) 0.0065(15) 0.0043(14)
N5 0.022(2) 0.021(2) 0.0182(19) -0.0002(16) 0.0064(16) 0.0006(16)
N6 0.024(2) 0.022(2) 0.022(2) 0.0029(17) 0.0062(17) 0.0001(17)
N7 0.030(2) 0.021(2) 0.036(3) -0.0026(19) 0.018(2) 0.0016(18)
C1 0.019(2) 0.016(2) 0.021(2) 0.0013(18) 0.0053(18) 0.0013(18)
C2 0.017(2) 0.020(2) 0.017(2) 0.0026(18) 0.0056(17) 0.0006(17)
C3 0.017(2) 0.015(2) 0.020(2) 0.0068(18) 0.0043(17) 0.0024(17)
C4 0.022(2) 0.018(2) 0.023(2) 0.0058(19) 0.0080(19) 0.0063(19)
C5 0.022(2) 0.020(2) 0.019(2) 0.0072(19) 0.0098(18) 0.0055(18)
C6 0.024(3) 0.021(3) 0.021(2) 0.0070(19) 0.007(2) 0.0016(19)
C7 0.018(2) 0.021(2) 0.021(2) 0.004(2) 0.0044(19) 0.0036(19)
C8 0.027(3) 0.016(2) 0.033(3) 0.001(2) 0.017(2) 0.0036(19)
C9 0.031(3) 0.015(2) 0.032(3) -0.002(2) 0.014(2) -0.001(2)
C10 0.019(2) 0.028(3) 0.027(3) 0.001(2) 0.008(2) 0.005(2)
C11 0.032(3) 0.020(3) 0.037(3) 0.000(2) 0.007(2) 0.006(2)
C12 0.041(3) 0.030(3) 0.031(3) -0.005(2) 0.010(3) 0.001(3)

loop_
_atom_type_symbol
_atom_type_description
_atom_type_scat_dispersion_real
_atom_type_scat_dispersion_imag
_atom_type_scat_source
N N 0.006 0.003
;
International Tables for Crystallography
(1992, Vol. C, Tables 4.2.6.8 and 6.1.1.4)
;
O O 0.011 0.006
;
International Tables for Crystallography
(1992, Vol. C, Tables 4.2.6.8 and 6.1.1.4)
;
Cl Cl 0.148 0.159
;
International Tables for Crystallography
(1992, Vol. C, Tables 4.2.6.8 and 6.1.1.4)
;
Pt Pt -1.703 8.390
;
International Tables for Crystallography
(1992, Vol. C, Tables 4.2.6.8 and 6.1.1.4)
;
H H 0.000 0.000
;
International Tables for Crystallography
(1992, Vol. C, Table 6.1.1.4)
;
C C 0.003 0.002
;
International Tables for Crystallography
(1992, Vol. C, Tables 4.2.6.8 and 6.1.1.4)
;

loop_
_geom_angle_atom_site_label_1
_geom_angle_atom_site_label_2
_geom_angle_atom_site_label_3
_geom_angle
_geom_angle_site_symmetry_1
N4 Pt1 N3 83.92(15) .
N4 Pt1 N5 84.49(18) .
N3 Pt1 N5 168.32(17) .
N4 Pt1 N1 179.08(16) .
N3 Pt1 N1 95.29(15) .
N5 Pt1 N1 96.28(17) .
N4 Pt1 Cl1 88.96(12) .
N3 Pt1 Cl1 90.98(12) .
N5 Pt1 Cl1 90.28(13) .
N1 Pt1 Cl1 91.54(12) .
N4 Pt1 Cl2 90.81(12) .
N3 Pt1 Cl2 89.22(12) .
N5 Pt1 Cl2 89.47(13) .
N1 Pt1 Cl2 88.70(12) .
Cl1 Pt1 Cl2 179.67(4) .
H24 O8 H25 73.1 .
C1 N1 C5 119.2(4) .
C1 N1 Pt1 120.7(3) .
C5 N1 Pt1 120.1(3) .
N2 N2 C3 113.4(5) 3_756
C6 N3 Pt1 108.6(3) .
C6 N3 H5 110.0 .
Pt1 N3 H5 110.0 .
C6 N3 H6 110.0 .
Pt1 N3 H6 110.0 .
H5 N3 H6 108.4 .
C7 N4 C8 117.8(4) .
C7 N4 Pt1 108.0(3) .
C8 N4 Pt1 107.6(3) .
C7 N4 H11 107.7 .
C8 N4 H11 107.7 .
Pt1 N4 H11 107.7 .
C9 N5 Pt1 108.4(3) .
C9 N5 H16 110.0 .
Pt1 N5 H16 110.0 .
C9 N5 H17 110.0 .
Pt1 N5 H17 110.0 .
H16 N5 H17 108.4 .
O2 N6 O1 120.2(4) .
O2 N6 O3 121.1(4) .
O1 N6 O3 118.8(4) .
O6 N7 O5 119.2(5) .
O6 N7 O4 120.1(5) .
O5 N7 O4 120.3(5) .
N1 C1 C2 122.3(5) .
N1 C1 H1 118.8 .
C2 C1 H1 118.8 .
C1 C2 C3 118.3(4) .
C1 C2 H2 120.9 .
C3 C2 H2 120.9 .
C4 C3 C2 119.9(4) .
C4 C3 N2 116.1(4) .
C2 C3 N2 123.9(4) .
C5 C4 C3 118.2(5) .
C5 C4 H3 120.9 .
C3 C4 H3 120.9 .
N1 C5 C4 122.0(4) .
N1 C5 H4 119.0 .
C4 C5 H4 119.0 .
N3 C6 C7 109.2(4) .
N3 C6 H7 109.8 .
C7 C6 H7 109.8 .
N3 C6 H8 109.8 .
C7 C6 H8 109.8 .
H7 C6 H8 108.3 .
N4 C7 C6 105.1(4) .
N4 C7 H9 110.7 .
C6 C7 H9 110.7 .
N4 C7 H10 110.7 .
C6 C7 H10 110.7 .
H9 C7 H10 108.8 .
N4 C8 C9 105.9(4) .
N4 C8 H12 110.6 .
C9 C8 H12 110.6 .
N4 C8 H13 110.6 .
C9 C8 H13 110.6 .
H12 C8 H13 108.7 .
N5 C9 C8 108.9(4) .
N5 C9 H14 109.9 .
C8 C9 H14 109.9 .
N5 C9 H15 109.9 .
C8 C9 H15 109.9 .
H14 C9 H15 108.3 .
O7 C10 C12 122.0(6) .
O7 C10 C11 121.7(5) .
C12 C10 C11 116.3(5) .
C10 C11 H21 109.5 .
C10 C11 H22 109.5 .
H21 C11 H22 109.5 .
C10 C11 H23 109.5 .
H21 C11 H23 109.5 .
H22 C11 H23 109.5 .
C10 C12 H18 109.5 .
C10 C12 H19 109.5 .
H18 C12 H19 109.5 .
C10 C12 H20 109.5 .
H18 C12 H20 109.5 .
H19 C12 H20 109.5 .

loop_
_geom_bond_atom_site_label_1
_geom_bond_atom_site_label_2
_geom_bond_distance
_geom_bond_site_symmetry_2
Pt1 N4 2.022(4) .
Pt1 N3 2.053(4) .
Pt1 N5 2.060(4) .
Pt1 N1 2.077(4) .
Pt1 Cl1 2.3044(13) .
Pt1 Cl2 2.3258(13) .
O1 N6 1.254(6) .
O2 N6 1.239(6) .
O3 N6 1.257(6) .
O4 N7 1.261(6) .
O5 N7 1.228(7) .
O6 N7 1.227(7) .
O7 C10 1.213(7) .
O8 H24 0.9145 .
O8 H25 0.8111 .
N1 C1 1.346(6) .
N1 C5 1.356(6) .
N2 N2 1.250(9) 3_756
N2 C3 1.434(6) .
N3 C6 1.503(6) .
N3 H5 0.9200 .
N3 H6 0.9200 .
N4 C7 1.484(6) .
N4 C8 1.503(6) .
N4 H11 0.9300 .
N5 C9 1.510(7) .
N5 H16 0.9200 .
N5 H17 0.9200 .
C1 C2 1.379(7) .
C1 H1 0.9500 .
C2 C3 1.397(7) .
C2 H2 0.9500 .
C3 C4 1.395(7) .
C4 C5 1.383(7) .
C4 H3 0.9500 .
C5 H4 0.9500 .
C6 C7 1.529(7) .
C6 H7 0.9900 .
C6 H8 0.9900 .
C7 H9 0.9900 .
C7 H10 0.9900 .
C8 C9 1.524(8) .
C8 H12 0.9900 .
C8 H13 0.9900 .
C9 H14 0.9900 .
C9 H15 0.9900 .
C10 C12 1.478(8) .
C10 C11 1.500(8) .
C11 H21 0.9800 .
C11 H22 0.9800 .
C11 H23 0.9800 .
C12 H18 0.9800 .
C12 H19 0.9800 .
C12 H20 0.9800 .

loop_
_geom_torsion_atom_site_label_1
_geom_torsion_atom_site_label_2
_geom_torsion_atom_site_label_3
_geom_torsion_atom_site_label_4
_geom_torsion
_geom_torsion_site_symmetry_1
N3 Pt1 N1 C1 -133.1(4) .
N5 Pt1 N1 C1 45.3(4) .
Cl1 Pt1 N1 C1 135.8(4) .
Cl2 Pt1 N1 C1 -44.0(4) .
N3 Pt1 N1 C5 45.8(4) .
N5 Pt1 N1 C5 -135.8(4) .
Cl1 Pt1 N1 C5 -45.3(4) .
Cl2 Pt1 N1 C5 134.9(4) .
N4 Pt1 N3 C6 3.3(3) .
N5 Pt1 N3 C6 10.6(10) .
N1 Pt1 N3 C6 -177.1(3) .
Cl1 Pt1 N3 C6 -85.5(3) .
Cl2 Pt1 N3 C6 94.2(3) .
N3 Pt1 N4 C7 26.0(3) .
N5 Pt1 N4 C7 -152.5(3) .
Cl1 Pt1 N4 C7 117.1(3) .
Cl2 Pt1 N4 C7 -63.1(3) .
N3 Pt1 N4 C8 154.2(3) .
N5 Pt1 N4 C8 -24.3(3) .
Cl1 Pt1 N4 C8 -114.7(3) .
Cl2 Pt1 N4 C8 65.1(3) .
N4 Pt1 N5 C9 -4.6(3) .
N3 Pt1 N5 C9 -11.8(10) .
N1 Pt1 N5 C9 175.9(3) .
Cl1 Pt1 N5 C9 84.4(3) .
Cl2 Pt1 N5 C9 -95.4(3) .
C5 N1 C1 C2 -1.3(7) .
Pt1 N1 C1 C2 177.6(4) .
N1 C1 C2 C3 0.0(7) .
C1 C2 C3 C4 1.4(7) .
C1 C2 C3 N2 179.5(5) .
N2 N2 C3 C4 -167.5(6) 3_756
N2 N2 C3 C2 14.4(8) 3_756
C2 C3 C4 C5 -1.5(7) .
N2 C3 C4 C5 -179.7(5) .
C1 N1 C5 C4 1.2(7) .
Pt1 N1 C5 C4 -177.7(4) .
C3 C4 C5 N1 0.2(8) .
Pt1 N3 C6 C7 -31.5(5) .
C8 N4 C7 C6 -171.0(4) .
Pt1 N4 C7 C6 -49.0(4) .
N3 C6 C7 N4 53.0(5) .
C7 N4 C8 C9 170.2(4) .
Pt1 N4 C8 C9 47.9(4) .
Pt1 N5 C9 C8 32.5(5) .
N4 C8 C9 N5 -53.1(5) .
